data_7213268
loop_
_publ_author_name
'Pizzala, Helene'
'Carles, Micheline'
'Stone, William E. E.'
'Thevand, Andre'

_publ_section_title
;
 Tautomerism in Schiff bases derived from 3-hydroxysalicylaldehyde.
 Combined X-ray diffraction, solution and solid state NMR study
;
_journal_issue 5
_journal_name_full 'Journal of the Chemical Society, Perkin Transactions 2'
_journal_page_first 935
_journal_paper_doi 10.1039/b000756k
_journal_year 2000
_chemical_compound_source 'Local laboratory'
_chemical_formula_sum 'C15 H16 N2 O2'
_chemical_formula_weight 256.305
_space_group_IT_number 14
_symmetry_cell_setting monoclinic
_symmetry_space_group_name_Hall '-P 2ybc'
_symmetry_space_group_name_H-M 'P 1 21/c 1'
_atom_sites_solution_hydrogens mixed
_atom_sites_solution_primary direct
_atom_sites_solution_secondary difmap
_cell_angle_alpha 90.000(10)
_cell_angle_beta 90.420(10)
_cell_angle_gamma 90.000(10)
_cell_formula_units_Z 4
_cell_length_a 10.2460(10)
_cell_length_b 6.1060(10)
_cell_length_c 20.8630(10)
_cell_measurement_reflns_used 8926
_cell_measurement_temperature 298
_cell_measurement_theta_max 25
_cell_measurement_theta_min 1
_cell_volume 1305.2(3)
_computing_data_collection KappaCCD
_computing_data_reduction 'Denzo and Scalepak (Otwinowski & Minor, 1997)'
_computing_molecular_graphics 'Ortep (Johnson, 1976)'
_computing_publication_material 'maxus(Mackay et al., 1999)'
_computing_structure_refinement 'maxus(Mackay et al., 1999)'
_computing_structure_solution 'SIR92 (Altomare et al., 1994)'
_diffrn_measurement_device KappaCCD
_diffrn_measurement_method phi-scan
_diffrn_radiation_source 'fine-focus sealed tube'
_diffrn_radiation_type ' MoK\a'
_diffrn_radiation_wavelength 0.71073
_diffrn_reflns_av_R_equivalents 0.041
_diffrn_reflns_number 2881
_diffrn_reflns_theta_max 26.37
_exptl_absorpt_coefficient_mu 0.088
_exptl_absorpt_correction_type none
_exptl_crystal_colour red
_exptl_crystal_density_diffrn 1.304
_exptl_crystal_density_method 'not measured'
_exptl_crystal_description Cube
_exptl_crystal_F_000 544
_exptl_crystal_size_max 0.2
_exptl_crystal_size_mid 0.2
_exptl_crystal_size_min 0.1
_refine_diff_density_max 0.16
_refine_diff_density_min -0.17
_refine_diff_density_rms 0.03
_refine_ls_extinction_method none
_refine_ls_goodness_of_fit_all 1.072
_refine_ls_goodness_of_fit_gt 1.163
_refine_ls_goodness_of_fit_ref 1.163
_refine_ls_hydrogen_treatment noref
_refine_ls_matrix_type full
_refine_ls_number_parameters 172
_refine_ls_number_reflns 1391
_refine_ls_R_factor_all 0.099
_refine_ls_R_factor_gt 0.048
_refine_ls_shift/su_max 0.003
_refine_ls_shift/su_mean 0.001
_refine_ls_structure_factor_coef F^2^
_refine_ls_weighting_details ' w = 1 / ( s^2^(Fo^2^) + 0.03000 * Fo^2^)'
_refine_ls_weighting_scheme sigma
_refine_ls_wR_factor_all 0.068
_refine_ls_wR_factor_gt 0.068
_refine_ls_wR_factor_ref 0.068
_reflns_d_resolution_high 0.63
_reflns_d_resolution_low 1.91
_reflns_limit_h_max 12
_reflns_limit_h_min 0
_reflns_limit_k_max 7
_reflns_limit_k_min 0
_reflns_limit_l_max 12
_reflns_limit_l_min 0
_reflns_number_gt 1391
_reflns_number_total 2628
_reflns_threshold_expression 'I> 3.00 sigma(I)'
_cod_data_source_file b000756ksup1.cif
_cod_data_source_block crystal_compound6
_cod_depositor_comments
;
The following automatic conversions were performed:

'_symmetry_cell_setting' value 'Monoclinic' changed to 'monoclinic'
according to /home/saulius/struct/CIF-dictionaries/cif_core.dic
dictionary named 'cif_core.dic' version 2.4.2 from 2011-04-26.

Automatic conversion script
Id: cif_fix_values 1891 2012-01-12 08:04:46Z andrius 

The following automatic conversions were performed:

'_atom_sites_solution_hydrogens' value 'geom, diff' was changed to
'mixed'.

Automatic conversion script
Id: cif_fix_values 6452 2018-10-05 10:23:21Z andrius 
;
_cod_original_sg_symbol_H-M 'P 21/c        '
_cod_original_formula_sum 'C15 H16 N2 O2 '
_cod_database_code 7213268

loop_
_symmetry_equiv_pos_as_xyz
+X,+Y,+Z
-X,-Y,-Z
'-X,+Y+ 1/2,-Z+ 1/2'
'+X,-Y+ 1/2,+Z+ 1/2'

loop_
_atom_site_label
_atom_site_fract_x
_atom_site_fract_y
_atom_site_fract_z
_atom_site_U_iso_or_equiv
_atom_site_occupancy
_atom_site_adp_type
O2 1.02010(4) 0.31380(7) 0.05730(2) 0.0610(3) 1.00 Uij
O3 1.17140(5) 0.36000(8) -0.04920(2) 0.0743(3) 1.00 Uij
N1 0.94590(5) 0.07330(9) 0.15000(2) 0.0490(3) 1.00 Uij
N2 0.56560(5) -0.00890(10) 0.34050(3) 0.0603(4) 1.00 Uij
C1 1.11730(6) -0.03500(10) 0.08080(3) 0.0482(4) 1.00 Uij
C2 1.10530(6) 0.15530(10) 0.04360(3) 0.0486(4) 1.00 Uij
C3 1.18390(6) 0.18020(10) -0.01050(3) 0.0539(4) 1.00 Uij
C4 1.27440(7) 0.02260(10) -0.02560(3) 0.0622(5) 1.00 Uij
C5 1.28830(7) -0.16450(10) 0.01240(4) 0.0694(5) 1.00 Uij
C6 1.20960(7) -0.19390(10) 0.06470(3) 0.0633(5) 1.00 Uij
C7 1.03220(6) -0.07050(10) 0.13430(3) 0.0527(4) 1.00 Uij
C8 0.85520(6) 0.04490(10) 0.20040(3) 0.0464(4) 1.00 Uij
C9 0.85090(6) -0.13190(10) 0.24100(3) 0.0603(4) 1.00 Uij
C10 0.75700(6) -0.14830(10) 0.28780(3) 0.0604(4) 1.00 Uij
C11 0.66220(6) 0.01190(10) 0.29540(3) 0.0472(4) 1.00 Uij
C12 0.66840(7) 0.19380(10) 0.25510(3) 0.0609(5) 1.00 Uij
C13 0.76330(7) 0.20760(10) 0.20820(3) 0.0593(4) 1.00 Uij
C14 0.56370(7) -0.18850(10) 0.38470(4) 0.0784(5) 1.00 Uij
C15 0.47170(7) 0.16520(10) 0.34990(4) 0.0750(5) 1.00 Uij
H6 1.21990 -0.32290 0.09060 0.09330 1.00 Uiso
H5 1.35240 -0.27230 0.00130 0.09960 1.00 Uiso
H4 1.32820 0.04120 -0.06270 0.09210 1.00 Uiso
H7 1.04080 -0.20290 0.15880 0.08280 1.00 Uiso
H9 0.91550 -0.24440 0.23610 0.09060 1.00 Uiso
H10 0.75820 -0.27350 0.31570 0.09060 1.00 Uiso
H13 0.76650 0.33400 0.18090 0.08930 1.00 Uiso
H12 0.60570 0.30930 0.26000 0.09110 1.00 Uiso
H15A 0.40510 0.11510 0.37870 0.10530 1.00 Uiso
H15B 0.50850 0.30110 0.36180 0.10530 1.00 Uiso
H3 1.08970 0.46150 -0.02890 0.10450 1.00 Uiso
H15C 0.41780 0.18470 0.30830 0.10530 1.00 Uiso
H2 0.95640 0.26210 0.10110 0.09110 1.00 Uiso
H14A 0.48340 -0.17650 0.42150 0.10720 1.00 Uiso
H14B 0.54580 -0.32470 0.35120 0.10720 1.00 Uiso
H14C 0.65780 -0.21330 0.40940 0.10720 1.00 Uiso

loop_
_atom_site_aniso_label
_atom_site_aniso_U_11
_atom_site_aniso_U_22
_atom_site_aniso_U_33
_atom_site_aniso_U_12
_atom_site_aniso_U_13
_atom_site_aniso_U_23
O2 0.0693(3) 0.0528(3) 0.0609(3) 0.0092(3) 0.0196(2) 0.0093(3)
O3 0.0940(4) 0.0555(3) 0.0736(3) 0.0067(3) 0.0360(3) 0.0155(3)
N1 0.0483(3) 0.0542(4) 0.0444(3) 0.0004(3) 0.0025(3) 0.0042(3)
N2 0.0557(4) 0.0563(4) 0.0691(4) 0.0015(3) 0.0176(3) 0.0028(3)
C1 0.0480(4) 0.0522(4) 0.0443(4) 0.0029(3) 0.0018(3) 0.0041(3)
C2 0.0464(4) 0.0521(5) 0.0473(4) -.0002(3) 0.0075(3) -.0038(4)
C3 0.0605(5) 0.0491(5) 0.0522(4) -.0032(4) 0.0084(4) 0.0012(4)
C4 0.0641(5) 0.0627(5) 0.0600(5) -.0011(4) 0.0160(4) -.0001(4)
C5 0.0693(5) 0.0696(6) 0.0695(5) 0.0163(4) 0.0179(4) 0.0005(5)
C6 0.0683(5) 0.0637(5) 0.0579(5) 0.0147(4) 0.0083(4) 0.0084(4)
C7 0.0547(4) 0.0559(5) 0.0475(4) 0.0012(4) -.0012(3) 0.0057(3)
C8 0.0439(4) 0.0494(4) 0.0458(4) 0.0020(3) 0.0017(3) 0.0034(3)
C9 0.0564(5) 0.0594(5) 0.0653(5) 0.0163(4) 0.0122(4) 0.0173(4)
C10 0.0592(5) 0.0568(5) 0.0653(5) 0.0093(4) 0.0153(4) 0.0214(4)
C11 0.0451(4) 0.0494(4) 0.0472(4) -.0038(3) 0.0043(3) -.0001(3)
C12 0.0612(5) 0.0525(5) 0.0691(5) 0.0101(4) 0.0140(4) 0.0094(4)
C13 0.0661(5) 0.0477(4) 0.0641(5) 0.0069(4) 0.0102(4) 0.0123(4)
C14 0.0722(5) 0.0842(6) 0.0790(6) -.0001(5) 0.0229(4) 0.0239(5)
C15 0.0601(5) 0.0701(5) 0.0951(6) 0.0040(4) 0.0243(4) -.0073(5)

loop_
_atom_type_symbol
_atom_type_description
_atom_type_scat_dispersion_real
_atom_type_scat_dispersion_imag
_atom_type_scat_source
'C ' 'C ' 0.0033 0.0016 'Waasmaier & Kirfel, 1995'
'H ' 'H ' 0.0000 0.0000 'Waasmaier & Kirfel, 1995'
'O ' 'O ' 0.0106 0.0060 'Waasmaier & Kirfel, 1995'
'N ' 'N ' 0.0061 0.0033 'Waasmaier & Kirfel, 1995'

loop_
_geom_angle_atom_site_label_1
_geom_angle_atom_site_label_2
_geom_angle_atom_site_label_3
_geom_angle
C7 N1 C8 124.00(10)
C11 N2 C14 121.60(10)
C11 N2 C15 120.50(10)
C14 N2 C15 117.50(10)
C2 C1 C6 119.90(10)
C2 C1 C7 120.20(10)
C6 C1 C7 119.80(10)
O2 C2 C1 122.40(10)
O2 C2 C3 118.40(10)
C1 C2 C3 119.20(10)
O3 C3 C2 120.70(10)
O3 C3 C4 119.20(10)
C2 C3 C4 120.10(10)
C3 C4 C5 120.60(10)
C4 C5 C6 120.00(10)
C1 C6 C5 120.20(10)
N1 C7 C1 121.00(10)
N1 C8 C9 125.20(10)
N1 C8 C13 116.90(10)
C9 C8 C13 117.90(10)
C8 C9 C10 121.30(10)
C9 C10 C11 121.40(10)
N2 C11 C10 121.30(10)
N2 C11 C12 121.40(10)
C10 C11 C12 117.20(10)
C11 C12 C13 120.50(10)
C8 C13 C12 121.60(10)

loop_
_geom_bond_atom_site_label_1
_geom_bond_atom_site_label_2
_geom_bond_distance
O2 C2 1.3360(10)
O3 C3 1.3680(10)
N1 C7 1.2900(10)
N1 C8 1.4180(10)
N2 C11 1.3760(10)
N2 C14 1.4330(10)
N2 C15 1.4480(10)
C1 C2 1.4030(10)
C1 C6 1.3970(10)
C1 C7 1.4380(10)
C2 C3 1.4000(10)
C3 C4 1.3740(10)
C4 C5 1.3970(10)
C5 C6 1.3730(10)
C8 C9 1.3740(10)
C8 C13 1.3790(10)
C9 C10 1.3790(10)
C10 C11 1.3890(10)
C11 C12 1.3940(10)
C12 C13 1.3870(10)
